data_4105148
loop_
_publ_author_name
'Shingo Ito'
'Kagehiro Munakata'
'Akifumi Nakamura'
'Kyoko Nozaki'

_publ_section_title
;
 Copolymerization of Vinyl Acetate with Ethylene by
 Palladium/Alkylphosphine-Sulfonate Catalysts
;
_journal_name_full 'Journal of the American Chemical Society'
_journal_page_first 14606
_journal_page_last 14607
_journal_paper_doi 10.1021/ja9050839
_journal_volume 131
_journal_year 2009
_chemical_formula_sum 'C18 H27 O3 P S'
_chemical_formula_weight 354.43
_chemical_name_systematic
; 
 ? 
;
_space_group_IT_number 14
_symmetry_cell_setting monoclinic
_symmetry_space_group_name_Hall '-P 2ybc'
_symmetry_space_group_name_H-M 'P 1 21/c 1'
_atom_sites_solution_hydrogens geom
_atom_sites_solution_primary direct
_atom_sites_solution_secondary difmap
_audit_creation_method SHELXL-97
_cell_angle_alpha 90
_cell_angle_beta 101.614(4)
_cell_angle_gamma 90
_cell_formula_units_Z 4
_cell_length_a 10.653(9)
_cell_length_b 12.153(9)
_cell_length_c 13.824(12)
_cell_measurement_reflns_used 4420
_cell_measurement_temperature 103.1500
_cell_measurement_theta_max 27.4835
_cell_measurement_theta_min 3.0088
_cell_volume 1753(2)
_computing_cell_refinement 'RIGAKU CrystalClear'
_computing_data_collection 'RIGAKU CrystalClear'
_computing_data_reduction 'RIGAKU CrystalClear'
_computing_molecular_graphics ORTEP-III
_computing_structure_refinement 'SHELXL-97 (Sheldrick, 1997)'
_computing_structure_solution SIR-97
_diffrn_ambient_temperature 103(2)
_diffrn_detector_area_resol_mean 7.31
_diffrn_measured_fraction_theta_full 0.998
_diffrn_measured_fraction_theta_max 0.998
_diffrn_measurement_device_type 'RIGAKU/MSC Meacury CCD'
_diffrn_measurement_method 'omega scans'
_diffrn_radiation_monochromator graphite
_diffrn_radiation_source 'fine-focus sealed tube'
_diffrn_radiation_type MoK\a
_diffrn_radiation_wavelength 0.71070
_diffrn_reflns_av_R_equivalents 0.0569
_diffrn_reflns_av_sigmaI/netI 0.0605
_diffrn_reflns_limit_h_max 12
_diffrn_reflns_limit_h_min -12
_diffrn_reflns_limit_k_max 14
_diffrn_reflns_limit_k_min -10
_diffrn_reflns_limit_l_max 16
_diffrn_reflns_limit_l_min -16
_diffrn_reflns_number 11124
_diffrn_reflns_theta_full 25.00
_diffrn_reflns_theta_max 25.00
_diffrn_reflns_theta_min 3.01
_exptl_absorpt_coefficient_mu 0.288
_exptl_absorpt_correction_T_max 0.9580
_exptl_absorpt_correction_T_min 0.8576
_exptl_absorpt_correction_type multi-scan
_exptl_absorpt_process_details 'Jacobson, R. (1998) Private communication'
_exptl_crystal_colour Colorless
_exptl_crystal_density_diffrn 1.343
_exptl_crystal_description Block
_exptl_crystal_F_000 760
_exptl_crystal_size_max 0.55
_exptl_crystal_size_mid 0.15
_exptl_crystal_size_min 0.15
_refine_diff_density_max 0.696
_refine_diff_density_min -0.482
_refine_diff_density_rms 0.077
_refine_ls_extinction_method none
_refine_ls_goodness_of_fit_ref 1.208
_refine_ls_hydrogen_treatment mixed
_refine_ls_matrix_type full
_refine_ls_number_parameters 212
_refine_ls_number_reflns 3093
_refine_ls_number_restraints 0
_refine_ls_restrained_S_all 1.208
_refine_ls_R_factor_all 0.1114
_refine_ls_R_factor_gt 0.0920
_refine_ls_shift/su_max 0.001
_refine_ls_shift/su_mean 0.000
_refine_ls_structure_factor_coef Fsqd
_refine_ls_weighting_details 'calc w=1/[\s^2^(Fo^2^)+(0.0619P)^2^+3.9127P] where P=(Fo^2^+2Fc^2^)/3'
_refine_ls_weighting_scheme calc
_refine_ls_wR_factor_gt 0.1848
_refine_ls_wR_factor_ref 0.1950
_reflns_number_gt 2612
_reflns_number_total 3093
_reflns_threshold_expression >2sigma(I)
_cod_data_source_file ja9050839_si_002.cif
_cod_data_source_block cypo
_cod_database_code 4105148

loop_
_symmetry_equiv_pos_as_xyz
'x, y, z'
'-x, y+1/2, -z+1/2'
'-x, -y, -z'
'x, -y-1/2, z-1/2'

loop_
_atom_site_label
_atom_site_type_symbol
_atom_site_fract_x
_atom_site_fract_y
_atom_site_fract_z
_atom_site_U_iso_or_equiv
_atom_site_adp_type
_atom_site_occupancy
_atom_site_symmetry_multiplicity
_atom_site_calc_flag
_atom_site_refinement_flags
P1 P 0.16657(13) 0.20063(11) -0.01258(9) 0.0306(4) Uani 1 1 d .
H1 H 0.166(4) 0.274(4) -0.094(3) 0.025(12) Uiso 1 1 d .
C1 C 0.2994(4) 0.2502(4) 0.0784(3) 0.0273(11) Uani 1 1 d .
C2 C 0.3393(4) 0.2106(4) 0.1751(3) 0.0242(10) Uani 1 1 d .
C3 C 0.4496(4) 0.2515(4) 0.2350(3) 0.0302(11) Uani 1 1 d .
H2 H 0.4781 0.2224 0.2994 0.036 Uiso 1 1 calc R
C4 C 0.5185(5) 0.3349(4) 0.2010(4) 0.0373(13) Uani 1 1 d .
H3 H 0.5938 0.3628 0.2425 0.045 Uiso 1 1 calc R
C5 C 0.4786(5) 0.3779(4) 0.1074(4) 0.0363(12) Uani 1 1 d .
H4 H 0.5246 0.4366 0.0854 0.044 Uiso 1 1 calc R
C6 C 0.3708(5) 0.3349(4) 0.0458(4) 0.0335(12) Uani 1 1 d .
H5 H 0.3449 0.3629 -0.0193 0.040 Uiso 1 1 calc R
S1 S 0.24612(12) 0.11261(10) 0.22600(8) 0.0280(3) Uani 1 1 d .
O1 O 0.1412(3) 0.1757(3) 0.2502(3) 0.0371(9) Uani 1 1 d .
O2 O 0.2016(4) 0.0382(3) 0.1448(3) 0.0491(11) Uani 1 1 d .
O3 O 0.3295(3) 0.0673(3) 0.3107(3) 0.0435(10) Uani 1 1 d .
C7 C 0.2019(5) 0.0741(4) -0.0700(3) 0.0329(12) Uani 1 1 d .
H6 H 0.1917 0.0120 -0.0247 0.039 Uiso 1 1 calc R
C8 C 0.1094(5) 0.0549(4) -0.1687(3) 0.0317(12) Uani 1 1 d .
H7 H 0.0222 0.0417 -0.1565 0.038 Uiso 1 1 calc R
H8 H 0.1064 0.1217 -0.2101 0.038 Uiso 1 1 calc R
C9 C 0.1500(5) -0.0429(5) -0.2239(4) 0.0393(13) Uani 1 1 d .
H9 H 0.1385 -0.1112 -0.1877 0.047 Uiso 1 1 calc R
H10 H 0.0933 -0.0475 -0.2900 0.047 Uiso 1 1 calc R
C10 C 0.2863(5) -0.0361(5) -0.2361(4) 0.0426(14) Uani 1 1 d .
H11 H 0.2956 0.0267 -0.2797 0.051 Uiso 1 1 calc R
H12 H 0.3086 -0.1042 -0.2681 0.051 Uiso 1 1 calc R
C11 C 0.3776(5) -0.0215(5) -0.1380(4) 0.0389(13) Uani 1 1 d .
H13 H 0.4656 -0.0110 -0.1496 0.047 Uiso 1 1 calc R
H14 H 0.3772 -0.0889 -0.0979 0.047 Uiso 1 1 calc R
C12 C 0.3413(5) 0.0772(5) -0.0807(4) 0.0446(14) Uani 1 1 d .
H15 H 0.3973 0.0787 -0.0142 0.054 Uiso 1 1 calc R
H16 H 0.3566 0.1458 -0.1153 0.054 Uiso 1 1 calc R
C13 C 0.0140(5) 0.2272(4) 0.0191(4) 0.0375(13) Uani 1 1 d .
H17 H 0.0016 0.1737 0.0714 0.045 Uiso 1 1 calc R
C14 C 0.0187(5) 0.3442(4) 0.0625(4) 0.0356(12) Uani 1 1 d .
H18 H 0.0876 0.3484 0.1223 0.043 Uiso 1 1 calc R
H19 H 0.0389 0.3975 0.0136 0.043 Uiso 1 1 calc R
C15 C -0.1086(6) 0.3751(5) 0.0893(4) 0.0500(15) Uani 1 1 d .
H20 H -0.1246 0.3265 0.1430 0.060 Uiso 1 1 calc R
H21 H -0.1042 0.4518 0.1138 0.060 Uiso 1 1 calc R
C16 C -0.2171(5) 0.3645(5) 0.0019(4) 0.0438(14) Uani 1 1 d .
H22 H -0.2065 0.4201 -0.0482 0.053 Uiso 1 1 calc R
H23 H -0.2988 0.3800 0.0230 0.053 Uiso 1 1 calc R
C17 C -0.2238(5) 0.2509(4) -0.0445(4) 0.0397(13) Uani 1 1 d .
H24 H -0.2505 0.1970 0.0011 0.048 Uiso 1 1 calc R
H25 H -0.2896 0.2511 -0.1063 0.048 Uiso 1 1 calc R
C18 C -0.0965(5) 0.2156(5) -0.0674(4) 0.0365(12) Uani 1 1 d .
H26 H -0.1029 0.1378 -0.0890 0.044 Uiso 1 1 calc R
H27 H -0.0789 0.2605 -0.1229 0.044 Uiso 1 1 calc R

loop_
_atom_site_aniso_label
_atom_site_aniso_U_11
_atom_site_aniso_U_22
_atom_site_aniso_U_33
_atom_site_aniso_U_23
_atom_site_aniso_U_13
_atom_site_aniso_U_12
P1 0.0322(7) 0.0415(8) 0.0181(6) -0.0061(5) 0.0048(5) 0.0044(6)
C1 0.028(3) 0.031(3) 0.022(2) -0.002(2) 0.004(2) 0.008(2)
C2 0.032(3) 0.025(2) 0.017(2) 0.0003(18) 0.0069(19) 0.005(2)
C3 0.032(3) 0.032(3) 0.025(2) -0.007(2) 0.003(2) 0.005(2)
C4 0.033(3) 0.039(3) 0.040(3) -0.008(2) 0.008(2) -0.007(2)
C5 0.039(3) 0.034(3) 0.041(3) -0.005(2) 0.019(2) -0.009(2)
C6 0.049(3) 0.032(3) 0.022(2) 0.003(2) 0.014(2) 0.008(2)
S1 0.0380(7) 0.0311(7) 0.0154(6) -0.0008(5) 0.0065(5) -0.0006(6)
O1 0.0322(19) 0.046(2) 0.036(2) 0.0083(17) 0.0135(16) 0.0061(17)
O2 0.079(3) 0.046(2) 0.028(2) -0.0135(17) 0.0247(19) -0.025(2)
O3 0.042(2) 0.052(2) 0.036(2) 0.0198(18) 0.0093(17) 0.0083(18)
C7 0.034(3) 0.040(3) 0.024(2) -0.009(2) 0.004(2) 0.001(2)
C8 0.033(3) 0.042(3) 0.020(2) -0.010(2) 0.005(2) 0.001(2)
C9 0.042(3) 0.047(3) 0.031(3) -0.014(2) 0.013(2) -0.004(3)
C10 0.048(3) 0.051(4) 0.030(3) -0.009(2) 0.009(3) 0.006(3)
C11 0.041(3) 0.047(3) 0.027(3) -0.003(2) 0.003(2) 0.015(3)
C12 0.038(3) 0.063(4) 0.030(3) -0.012(3) -0.001(2) 0.011(3)
C13 0.035(3) 0.043(3) 0.034(3) 0.002(2) 0.008(2) 0.000(2)
C14 0.035(3) 0.044(3) 0.028(3) -0.006(2) 0.008(2) 0.008(2)
C15 0.054(4) 0.057(4) 0.041(3) -0.004(3) 0.016(3) 0.017(3)
C16 0.039(3) 0.056(4) 0.037(3) 0.001(3) 0.009(2) 0.019(3)
C17 0.025(3) 0.042(3) 0.051(3) 0.012(3) 0.005(2) 0.004(2)
C18 0.033(3) 0.039(3) 0.037(3) -0.006(2) 0.004(2) 0.004(2)

loop_
_atom_type_symbol
_atom_type_description
_atom_type_scat_dispersion_real
_atom_type_scat_dispersion_imag
_atom_type_scat_source
C C 0.0033 0.0016 'International Tables Vol C Tables 4.2.6.8 and 6.1.1.4'
H H 0.0000 0.0000 'International Tables Vol C Tables 4.2.6.8 and 6.1.1.4'
O O 0.0106 0.0060 'International Tables Vol C Tables 4.2.6.8 and 6.1.1.4'
P P 0.1023 0.0942 'International Tables Vol C Tables 4.2.6.8 and 6.1.1.4'
S S 0.1246 0.1234 'International Tables Vol C Tables 4.2.6.8 and 6.1.1.4'

loop_
_geom_angle_atom_site_label_1
_geom_angle_atom_site_label_2
_geom_angle_atom_site_label_3
_geom_angle
C13 P1 C1 113.1(2)
C13 P1 C7 122.6(2)
C1 P1 C7 112.9(2)
C13 P1 H1 102.8(17)
C1 P1 H1 102.6(17)
C7 P1 H1 98.7(18)
C2 C1 C6 118.4(4)
C2 C1 P1 126.7(4)
C6 C1 P1 114.9(4)
C3 C2 C1 120.3(4)
C3 C2 S1 118.4(3)
C1 C2 S1 121.2(4)
C2 C3 C4 120.1(5)
C2 C3 H2 119.9
C4 C3 H2 119.9
C5 C4 C3 120.6(5)
C5 C4 H3 119.7
C3 C4 H3 119.7
C4 C5 C6 119.6(5)
C4 C5 H4 120.2
C6 C5 H4 120.2
C5 C6 C1 120.8(5)
C5 C6 H5 119.6
C1 C6 H5 119.6
O3 S1 O2 116.6(3)
O3 S1 O1 113.3(2)
O2 S1 O1 111.3(2)
O3 S1 C2 106.1(2)
O2 S1 C2 103.5(2)
O1 S1 C2 104.7(2)
C12 C7 C8 112.4(4)
C12 C7 P1 108.4(4)
C8 C7 P1 111.6(3)
C12 C7 H6 108.1
C8 C7 H6 108.1
P1 C7 H6 108.1
C9 C8 C7 111.7(4)
C9 C8 H7 109.3
C7 C8 H7 109.3
C9 C8 H8 109.3
C7 C8 H8 109.3
H7 C8 H8 107.9
C10 C9 C8 113.2(4)
C10 C9 H9 108.9
C8 C9 H9 108.9
C10 C9 H10 108.9
C8 C9 H10 108.9
H9 C9 H10 107.8
C9 C10 C11 111.7(4)
C9 C10 H11 109.3
C11 C10 H11 109.3
C9 C10 H12 109.3
C11 C10 H12 109.3
H11 C10 H12 107.9
C10 C11 C12 111.8(4)
C10 C11 H13 109.2
C12 C11 H13 109.2
C10 C11 H14 109.2
C12 C11 H14 109.2
H13 C11 H14 107.9
C7 C12 C11 112.6(5)
C7 C12 H15 109.1
C11 C12 H15 109.1
C7 C12 H16 109.1
C11 C12 H16 109.1
H15 C12 H16 107.8
C18 C13 C14 110.8(4)
C18 C13 P1 113.0(4)
C14 C13 P1 107.5(4)
C18 C13 H17 108.5
C14 C13 H17 108.5
P1 C13 H17 108.5
C15 C14 C13 111.2(5)
C15 C14 H18 109.4
C13 C14 H18 109.4
C15 C14 H19 109.4
C13 C14 H19 109.4
H18 C14 H19 108.0
C16 C15 C14 111.3(5)
C16 C15 H20 109.4
C14 C15 H20 109.4
C16 C15 H21 109.4
C14 C15 H21 109.4
H20 C15 H21 108.0
C15 C16 C17 112.4(4)
C15 C16 H22 109.1
C17 C16 H22 109.1
C15 C16 H23 109.1
C17 C16 H23 109.1
H22 C16 H23 107.8
C18 C17 C16 112.2(4)
C18 C17 H24 109.2
C16 C17 H24 109.2
C18 C17 H25 109.2
C16 C17 H25 109.2
H24 C17 H25 107.9
C13 C18 C17 113.4(4)
C13 C18 H26 108.9
C17 C18 H26 108.9
C13 C18 H27 108.9
C17 C18 H27 108.9
H26 C18 H27 107.7

loop_
_geom_bond_atom_site_label_1
_geom_bond_atom_site_label_2
_geom_bond_distance
P1 C13 1.796(5)
P1 C1 1.798(5)
P1 C7 1.804(5)
P1 H1 1.43(4)
C1 C2 1.402(6)
C1 C6 1.407(7)
C2 C3 1.386(6)
C2 S1 1.784(5)
C3 C4 1.387(7)
C3 H2 0.9500
C4 C5 1.380(7)
C4 H3 0.9500
C5 C6 1.387(7)
C5 H4 0.9500
C6 H5 0.9500
S1 O3 1.431(4)
S1 O2 1.446(4)
S1 O1 1.449(4)
C7 C12 1.523(7)
C7 C8 1.532(6)
C7 H6 1.0000
C8 C9 1.521(7)
C8 H7 0.9900
C8 H8 0.9900
C9 C10 1.497(7)
C9 H9 0.9900
C9 H10 0.9900
C10 C11 1.512(7)
C10 H11 0.9900
C10 H12 0.9900
C11 C12 1.529(7)
C11 H13 0.9900
C11 H14 0.9900
C12 H15 0.9900
C12 H16 0.9900
C13 C18 1.506(7)
C13 C14 1.541(7)
C13 H17 1.0000
C14 C15 1.522(7)
C14 H18 0.9900
C14 H19 0.9900
C15 C16 1.500(8)
C15 H20 0.9900
C15 H21 0.9900
C16 C17 1.518(8)
C16 H22 0.9900
C16 H23 0.9900
C17 C18 1.515(7)
C17 H24 0.9900
C17 H25 0.9900
C18 H26 0.9900
C18 H27 0.9900

loop_
_geom_torsion_atom_site_label_1
_geom_torsion_atom_site_label_2
_geom_torsion_atom_site_label_3
_geom_torsion_atom_site_label_4
_geom_torsion
C13 P1 C1 C2 66.9(5)
C7 P1 C1 C2 -77.9(5)
C13 P1 C1 C6 -115.2(4)
C7 P1 C1 C6 100.0(4)
C6 C1 C2 C3 -2.6(7)
P1 C1 C2 C3 175.2(4)
C6 C1 C2 S1 174.1(3)
P1 C1 C2 S1 -8.1(6)
C1 C2 C3 C4 2.5(7)
S1 C2 C3 C4 -174.3(4)
C2 C3 C4 C5 -0.2(7)
C3 C4 C5 C6 -2.0(8)
C4 C5 C6 C1 1.9(8)
C2 C1 C6 C5 0.3(7)
P1 C1 C6 C5 -177.7(4)
C3 C2 S1 O3 -19.8(4)
C1 C2 S1 O3 163.4(4)
C3 C2 S1 O2 -143.0(4)
C1 C2 S1 O2 40.2(4)
C3 C2 S1 O1 100.3(4)
C1 C2 S1 O1 -76.5(4)
C13 P1 C7 C12 -176.8(3)
C1 P1 C7 C12 -35.9(4)
C13 P1 C7 C8 58.8(5)
C1 P1 C7 C8 -160.2(3)
C12 C7 C8 C9 50.0(6)
P1 C7 C8 C9 172.1(4)
C7 C8 C9 C10 -52.7(6)
C8 C9 C10 C11 55.0(6)
C9 C10 C11 C12 -54.2(7)
C8 C7 C12 C11 -50.4(6)
P1 C7 C12 C11 -174.3(4)
C10 C11 C12 C7 52.4(6)
C1 P1 C13 C18 163.8(4)
C7 P1 C13 C18 -55.3(5)
C1 P1 C13 C14 41.2(4)
C7 P1 C13 C14 -177.9(3)
C18 C13 C14 C15 54.7(6)
P1 C13 C14 C15 178.6(4)
C13 C14 C15 C16 -56.2(6)
C14 C15 C16 C17 54.8(7)
C15 C16 C17 C18 -51.8(6)
C14 C13 C18 C17 -52.4(6)
P1 C13 C18 C17 -173.1(4)
C16 C17 C18 C13 51.1(6)
